data_2239970
loop_
_publ_author_name
'Senge, Mathias O.'
'Eckhardt, Hans-Georg'

_publ_section_title
;
 Crystal structure of
 5,10,15-triphenyl-20-(4,4,5,5-tetramethyl-1,3,2-dioxaborolan-2-yl)porphyrin
;
_journal_issue 10
_journal_name_full 'Acta Crystallographica Section E'
_journal_page_first o1085
_journal_page_last o1086
_journal_paper_doi 10.1107/S1600536814019680
_journal_volume 70
_journal_year 2014
_chemical_formula_iupac 'C44 H37 B N4 O2'
_chemical_formula_moiety 'C44 H37 B N4 O2'
_chemical_formula_sum 'C44 H37 B N4 O2'
_chemical_formula_weight 664.59
_chemical_name_systematic
;
5,10,15-Triphenyl-20-(4,4,5,5-tetramethyl-1,3,2-dioxaborolan-2-yl)porphyrin
;
_space_group_IT_number 14
_symmetry_cell_setting monoclinic
_symmetry_space_group_name_Hall '-P 2ybc'
_symmetry_space_group_name_H-M 'P 1 21/c 1'
_atom_sites_solution_hydrogens difmap
_atom_sites_solution_primary direct
_atom_sites_solution_secondary difmap
_audit_creation_method SHELXL-97
_cell_angle_alpha 90.00
_cell_angle_beta 110.353(2)
_cell_angle_gamma 90.00
_cell_formula_units_Z 4
_cell_length_a 13.0758(5)
_cell_length_b 10.5245(4)
_cell_length_c 27.1358(10)
_cell_measurement_reflns_used 9566
_cell_measurement_temperature 100(2)
_cell_measurement_theta_max 66.76
_cell_measurement_theta_min 4.05
_cell_volume 3501.2(2)
_computing_cell_refinement '<i>SAINT</i> (Bruker, 2005)'
_computing_data_collection '<i>APEX2</i> (Bruker, 2005)'
_computing_data_reduction '<i>SAINT</i> (Bruker, 2005)'
_computing_molecular_graphics
;
<i>XP</i> in <i>SHELXTL</i> (Sheldrick, 2008) and
<i>DIAMOND</i> (Brandenburg, 1998)
;
_computing_publication_material '<i>SHELXTL-Plus</i> (Sheldrick, 2008)'
_computing_structure_refinement '<i>SHELXL97</i> (Sheldrick, 2008)'
_computing_structure_solution '<i>SHELXS97</i> (Sheldrick, 2008)'
_diffrn_ambient_temperature 100(2)
_diffrn_detector_area_resol_mean 8.33
_diffrn_measured_fraction_theta_full 0.963
_diffrn_measured_fraction_theta_max 0.963
_diffrn_measurement_device_type 'Bruker APEXII CCD'
_diffrn_measurement_method '\f and \w scans'
_diffrn_radiation_monochromator graphite
_diffrn_radiation_source 'sealed tube'
_diffrn_radiation_type CuK\a
_diffrn_radiation_wavelength 1.54178
_diffrn_reflns_av_R_equivalents 0.0293
_diffrn_reflns_av_sigmaI/netI 0.0336
_diffrn_reflns_limit_h_max 15
_diffrn_reflns_limit_h_min -15
_diffrn_reflns_limit_k_max 12
_diffrn_reflns_limit_k_min -8
_diffrn_reflns_limit_l_max 32
_diffrn_reflns_limit_l_min -31
_diffrn_reflns_number 25108
_diffrn_reflns_theta_full 66.78
_diffrn_reflns_theta_max 66.78
_diffrn_reflns_theta_min 4.04
_diffrn_standards_decay_% 0
_exptl_absorpt_coefficient_mu 0.608
_exptl_absorpt_correction_T_max 0.8154
_exptl_absorpt_correction_T_min 0.7508
_exptl_absorpt_correction_type multi-scan
_exptl_absorpt_process_details '(<i>SADABS</i>; Bruker, 2005)'
_exptl_crystal_colour purple
_exptl_crystal_density_diffrn 1.261
_exptl_crystal_density_method 'not measured'
_exptl_crystal_description triangle
_exptl_crystal_F_000 1400
_exptl_crystal_size_max 0.50
_exptl_crystal_size_mid 0.50
_exptl_crystal_size_min 0.35
_refine_diff_density_max 0.266
_refine_diff_density_min -0.271
_refine_ls_extinction_method none
_refine_ls_goodness_of_fit_ref 1.028
_refine_ls_hydrogen_treatment constr
_refine_ls_matrix_type full
_refine_ls_number_parameters 464
_refine_ls_number_reflns 5993
_refine_ls_number_restraints 0
_refine_ls_restrained_S_all 1.028
_refine_ls_R_factor_all 0.0422
_refine_ls_R_factor_gt 0.0411
_refine_ls_shift/su_max 0.000
_refine_ls_shift/su_mean 0.000
_refine_ls_structure_factor_coef Fsqd
_refine_ls_weighting_details 'calc w=1/[\s^2^(Fo^2^)+(0.0402P)^2^+2.0737P] where P=(Fo^2^+2Fc^2^)/3'
_refine_ls_weighting_scheme calc
_refine_ls_wR_factor_gt 0.1020
_refine_ls_wR_factor_ref 0.1030
_reflns_number_gt 5788
_reflns_number_total 5993
_reflns_threshold_expression I>2\s(I)
_cod_data_source_file lx2293sup1.cf
_cod_data_source_block I
_cod_original_sg_symbol_H-M 'P 21/c'
_cod_database_code 2239970
_cod_database_fobs_code 2239970

loop_
_symmetry_equiv_pos_as_xyz
'x, y, z'
'-x, y+1/2, -z+1/2'
'-x, -y, -z'
'x, -y-1/2, z-1/2'

loop_
_atom_site_type_symbol
_atom_site_label
_atom_site_fract_x
_atom_site_fract_y
_atom_site_fract_z
_atom_site_U_iso_or_equiv
_atom_site_adp_type
_atom_site_calc_flag
_atom_site_refinement_flags
_atom_site_occupancy
_atom_site_symmetry_multiplicity
C C1 0.55291(11) 0.54316(12) 0.72969(5) 0.0213(3) Uani d . 1 2
C C2 0.63876(11) 0.60493(13) 0.77064(5) 0.0229(3) Uani d . 1 2
H H2 0.6384 0.6249 0.8047 0.027 Uiso calc R 1 2
C C3 0.72077(11) 0.62999(13) 0.75218(5) 0.0233(3) Uani d . 1 2
H H3 0.7872 0.6721 0.7709 0.028 Uiso calc R 1 2
C C4 0.68981(11) 0.58188(12) 0.69939(5) 0.0209(3) Uani d . 1 2
C C5 0.75153(11) 0.58579(13) 0.66621(5) 0.0221(3) Uani d . 1 2
C C6 0.72497(11) 0.51900(13) 0.61822(5) 0.0225(3) Uani d . 1 2
C C7 0.80206(12) 0.50156(14) 0.59095(6) 0.0281(3) Uani d . 1 2
H H7 0.8718 0.5401 0.5997 0.034 Uiso calc R 1 1
C C8 0.75622(12) 0.42099(14) 0.55110(6) 0.0280(3) Uani d . 1 2
H H8 0.7883 0.3894 0.5270 0.034 Uiso calc R 1 1
C C9 0.64820(11) 0.39125(13) 0.55173(5) 0.0223(3) Uani d . 1 2
C C10 0.57290(11) 0.31342(13) 0.51484(5) 0.0219(3) Uani d . 1 2
C C11 0.46626(11) 0.28910(13) 0.51343(5) 0.0221(3) Uani d . 1 2
C C12 0.38183(12) 0.22656(15) 0.47235(6) 0.0278(3) Uani d . 1 2
H H12 0.3891 0.1897 0.4418 0.033 Uiso calc R 1 1
C C13 0.28955(12) 0.22871(14) 0.48442(6) 0.0280(3) Uani d . 1 2
H H13 0.2207 0.1947 0.4637 0.034 Uiso calc R 1 1
C C14 0.31440(11) 0.29137(13) 0.53390(5) 0.0222(3) Uani d . 1 2
C C15 0.24417(11) 0.31216(13) 0.56185(5) 0.0226(3) Uani d . 1 2
C C16 0.27360(11) 0.36879(13) 0.61174(5) 0.0222(3) Uani d . 1 2
C C17 0.19703(11) 0.39354(15) 0.63825(6) 0.0269(3) Uani d . 1 2
H H17 0.1209 0.3767 0.6252 0.032 Uiso calc R 1 1
C C18 0.25478(11) 0.44510(15) 0.68516(6) 0.0265(3) Uani d . 1 2
H H18 0.2272 0.4709 0.7117 0.032 Uiso calc R 1 1
C C19 0.36661(11) 0.45374(13) 0.68739(5) 0.0213(3) Uani d . 1 2
C C20 0.45034(11) 0.50854(13) 0.73035(5) 0.0212(3) Uani d . 1 2
N N21 0.58829(9) 0.52924(11) 0.68782(4) 0.0211(2) Uani d . 1 2
H H21 0.5511 0.4919 0.6579 0.025 Uiso calc R 1 1
N N22 0.63209(9) 0.45164(11) 0.59351(4) 0.0214(2) Uani d . 1 2
N N23 0.42208(9) 0.32698(11) 0.54992(4) 0.0213(2) Uani d . 1 2
H H23 0.4573 0.3679 0.5792 0.026 Uiso calc R 1 1
N N24 0.37618(9) 0.40825(11) 0.64213(4) 0.0209(2) Uani d . 1 2
B B1 0.85661(13) 0.67155(15) 0.68378(6) 0.0242(3) Uani d . 1 2
C C50 0.99982(12) 0.78798(15) 0.73694(6) 0.0314(3) Uani d . 1 2
C C51 0.99019(14) 0.80462(17) 0.67871(7) 0.0377(4) Uani d . 1 2
C C52 0.94995(14) 0.89499(17) 0.75792(7) 0.0405(4) Uani d . 1 2
H H52A 0.8746 0.9086 0.7345 0.061 Uiso calc R 1 1
H H52B 0.9922 0.9729 0.7598 0.061 Uiso calc R 1 1
H H52C 0.9507 0.8731 0.7931 0.061 Uiso calc R 1 1
C C53 1.11315(13) 0.75979(18) 0.77465(8) 0.0426(4) Uani d . 1 2
H H53A 1.1116 0.7523 0.8104 0.064 Uiso calc R 1 1
H H53B 1.1624 0.8289 0.7734 0.064 Uiso calc R 1 1
H H53C 1.1390 0.6799 0.7646 0.064 Uiso calc R 1 1
C C54 0.9911(2) 0.9413(2) 0.66153(9) 0.0655(7) Uani d . 1 2
H H54A 0.9874 0.9436 0.6248 0.098 Uiso calc R 1 1
H H54B 1.0585 0.9826 0.6838 0.098 Uiso calc R 1 1
H H54C 0.9281 0.9862 0.6648 0.098 Uiso calc R 1 1
C C55 1.07129(17) 0.7236(3) 0.66391(9) 0.0624(6) Uani d . 1 2
H H55A 1.0661 0.6352 0.6742 0.094 Uiso calc R 1 1
H H55B 1.1453 0.7553 0.6821 0.094 Uiso calc R 1 1
H H55C 1.0547 0.7280 0.6258 0.094 Uiso calc R 1 1
C C100 0.60355(11) 0.25149(13) 0.47213(5) 0.0227(3) Uani d . 1 2
C C101 0.60723(11) 0.11908(14) 0.46904(6) 0.0260(3) Uani d . 1 2
H H101 0.5935 0.0686 0.4951 0.031 Uiso calc R 1 1
C C102 0.63066(12) 0.06045(14) 0.42833(6) 0.0291(3) Uani d . 1 2
H H102 0.6330 -0.0296 0.4267 0.035 Uiso calc R 1 1
C C103 0.65068(12) 0.13354(15) 0.39013(6) 0.0300(3) Uani d . 1 2
H H103 0.6664 0.0936 0.3622 0.036 Uiso calc R 1 1
C C104 0.64771(12) 0.26504(15) 0.39283(6) 0.0293(3) Uani d . 1 2
H H104 0.6617 0.3152 0.3668 0.035 Uiso calc R 1 1
C C105 0.62430(12) 0.32356(14) 0.43358(6) 0.0269(3) Uani d . 1 2
H H105 0.6224 0.4137 0.4352 0.032 Uiso calc R 1 1
C C150 0.12827(11) 0.27037(14) 0.53697(5) 0.0254(3) Uani d . 1 2
C C151 0.09046(14) 0.16336(18) 0.55491(8) 0.0473(5) Uani d . 1 2
H H151 0.1392 0.1135 0.5822 0.057 Uiso calc R 1 1
C C152 -0.01833(16) 0.1288(2) 0.53314(9) 0.0565(6) Uani d . 1 2
H H152 -0.0434 0.0548 0.5455 0.068 Uiso calc R 1 1
C C153 -0.09030(13) 0.20004(18) 0.49394(7) 0.0399(4) Uani d . 1 2
H H153 -0.1648 0.1759 0.4794 0.048 Uiso calc R 1 1
C C154 -0.05394(12) 0.30615(18) 0.47587(6) 0.0374(4) Uani d . 1 2
H H154 -0.1034 0.3560 0.4488 0.045 Uiso calc R 1 1
C C155 0.05526(12) 0.34111(17) 0.49711(6) 0.0326(4) Uani d . 1 2
H H155 0.0800 0.4143 0.4841 0.039 Uiso calc R 1 1
C C200 0.42271(11) 0.53497(14) 0.77821(5) 0.0227(3) Uani d . 1 2
C C201 0.42174(12) 0.65766(15) 0.79739(6) 0.0284(3) Uani d . 1 2
H H201 0.4450 0.7270 0.7815 0.034 Uiso calc R 1 1
C C202 0.38703(12) 0.67918(17) 0.83956(6) 0.0350(4) Uani d . 1 2
H H202 0.3871 0.7631 0.8525 0.042 Uiso calc R 1 1
C C203 0.35234(12) 0.57919(18) 0.86278(6) 0.0371(4) Uani d . 1 2
H H203 0.3275 0.5945 0.8912 0.044 Uiso calc R 1 1
C C204 0.35386(13) 0.45689(17) 0.84452(6) 0.0350(4) Uani d . 1 2
H H204 0.3302 0.3880 0.8605 0.042 Uiso calc R 1 1
C C205 0.38975(12) 0.43456(15) 0.80300(5) 0.0278(3) Uani d . 1 2
H H205 0.3920 0.3500 0.7912 0.033 Uiso calc R 1 1
O O1 0.92954(8) 0.67730(10) 0.73411(4) 0.0297(2) Uani d . 1 2
O O2 0.88183(9) 0.75138(11) 0.65026(4) 0.0355(3) Uani d . 1 2

loop_
_atom_site_aniso_label
_atom_site_aniso_U_11
_atom_site_aniso_U_22
_atom_site_aniso_U_33
_atom_site_aniso_U_12
_atom_site_aniso_U_13
_atom_site_aniso_U_23
C1 0.0237(7) 0.0168(6) 0.0236(7) 0.0005(5) 0.0084(5) 0.0006(5)
C2 0.0250(7) 0.0209(7) 0.0227(7) -0.0002(6) 0.0082(5) -0.0009(5)
C3 0.0218(7) 0.0200(7) 0.0265(7) -0.0019(5) 0.0064(5) -0.0013(6)
C4 0.0203(6) 0.0155(6) 0.0255(7) 0.0011(5) 0.0063(5) 0.0010(5)
C5 0.0220(7) 0.0174(7) 0.0267(7) 0.0012(5) 0.0083(5) 0.0015(5)
C6 0.0249(7) 0.0176(7) 0.0263(7) -0.0008(5) 0.0106(6) 0.0014(5)
C7 0.0260(7) 0.0281(8) 0.0341(8) -0.0076(6) 0.0155(6) -0.0038(6)
C8 0.0297(8) 0.0282(8) 0.0322(8) -0.0045(6) 0.0186(6) -0.0043(6)
C9 0.0262(7) 0.0178(7) 0.0256(7) -0.0004(5) 0.0122(6) 0.0021(5)
C10 0.0263(7) 0.0177(7) 0.0230(7) 0.0018(5) 0.0101(6) 0.0020(5)
C11 0.0252(7) 0.0186(7) 0.0229(7) 0.0027(5) 0.0087(5) 0.0002(5)
C12 0.0268(7) 0.0308(8) 0.0252(7) 0.0019(6) 0.0080(6) -0.0069(6)
C13 0.0232(7) 0.0301(8) 0.0273(7) -0.0004(6) 0.0047(6) -0.0075(6)
C14 0.0208(7) 0.0205(7) 0.0233(7) 0.0013(5) 0.0050(5) -0.0006(5)
C15 0.0213(7) 0.0206(7) 0.0243(7) 0.0006(5) 0.0058(5) 0.0011(5)
C16 0.0207(6) 0.0225(7) 0.0235(7) 0.0000(5) 0.0077(5) 0.0015(5)
C17 0.0198(7) 0.0363(8) 0.0252(7) -0.0029(6) 0.0084(6) 0.0001(6)
C18 0.0238(7) 0.0339(8) 0.0240(7) -0.0008(6) 0.0111(6) -0.0008(6)
C19 0.0231(7) 0.0194(7) 0.0224(7) -0.0007(5) 0.0091(5) 0.0013(5)
C20 0.0235(7) 0.0168(6) 0.0233(7) -0.0002(5) 0.0083(5) 0.0007(5)
N21 0.0205(6) 0.0200(6) 0.0228(6) -0.0023(5) 0.0074(4) -0.0024(5)
N22 0.0237(6) 0.0178(6) 0.0234(6) -0.0011(5) 0.0091(5) -0.0005(5)
N23 0.0216(6) 0.0212(6) 0.0208(5) -0.0002(5) 0.0070(4) -0.0022(4)
N24 0.0216(6) 0.0201(6) 0.0208(5) -0.0004(5) 0.0072(4) -0.0007(4)
B1 0.0240(8) 0.0198(8) 0.0309(8) 0.0013(6) 0.0121(7) -0.0018(6)
C50 0.0267(7) 0.0292(8) 0.0394(9) -0.0090(6) 0.0130(7) -0.0062(7)
C51 0.0372(9) 0.0385(9) 0.0403(9) -0.0189(7) 0.0172(7) -0.0085(7)
C52 0.0371(9) 0.0374(9) 0.0480(10) -0.0056(7) 0.0161(8) -0.0108(8)
C53 0.0287(8) 0.0416(10) 0.0528(10) -0.0074(7) 0.0082(8) -0.0063(8)
C54 0.0834(16) 0.0572(13) 0.0492(11) -0.0405(12) 0.0147(11) 0.0048(10)
C55 0.0476(11) 0.0894(17) 0.0638(13) -0.0248(11) 0.0364(10) -0.0324(12)
C100 0.0206(6) 0.0224(7) 0.0245(7) 0.0006(5) 0.0071(5) -0.0021(6)
C101 0.0238(7) 0.0224(7) 0.0331(8) -0.0011(6) 0.0115(6) -0.0013(6)
C102 0.0248(7) 0.0221(7) 0.0407(8) -0.0009(6) 0.0116(6) -0.0074(6)
C103 0.0252(7) 0.0353(9) 0.0295(7) 0.0034(6) 0.0096(6) -0.0091(6)
C104 0.0313(8) 0.0327(8) 0.0253(7) 0.0048(6) 0.0116(6) 0.0020(6)
C105 0.0320(8) 0.0226(7) 0.0274(7) 0.0047(6) 0.0118(6) 0.0003(6)
C150 0.0218(7) 0.0286(8) 0.0251(7) -0.0006(6) 0.0073(6) -0.0054(6)
C151 0.0320(9) 0.0420(10) 0.0543(11) -0.0088(8) -0.0021(8) 0.0141(9)
C152 0.0385(10) 0.0521(12) 0.0673(13) -0.0192(9) 0.0037(9) 0.0144(10)
C153 0.0233(8) 0.0526(11) 0.0400(9) -0.0075(7) 0.0063(7) -0.0086(8)
C154 0.0235(8) 0.0570(11) 0.0298(8) 0.0043(7) 0.0068(6) 0.0027(7)
C155 0.0244(7) 0.0438(9) 0.0302(8) 0.0010(7) 0.0102(6) 0.0054(7)
C200 0.0191(6) 0.0251(7) 0.0229(7) -0.0027(5) 0.0059(5) -0.0027(6)
C201 0.0253(7) 0.0268(8) 0.0345(8) -0.0044(6) 0.0120(6) -0.0058(6)
C202 0.0266(8) 0.0413(9) 0.0362(8) -0.0023(7) 0.0099(6) -0.0164(7)
C203 0.0267(8) 0.0623(11) 0.0223(7) -0.0055(7) 0.0087(6) -0.0093(7)
C204 0.0322(8) 0.0495(10) 0.0218(7) -0.0082(7) 0.0075(6) 0.0026(7)
C205 0.0291(7) 0.0294(8) 0.0221(7) -0.0046(6) 0.0055(6) 0.0006(6)
O1 0.0250(5) 0.0272(5) 0.0351(6) -0.0047(4) 0.0080(4) 0.0000(4)
O2 0.0385(6) 0.0351(6) 0.0325(6) -0.0149(5) 0.0119(5) -0.0018(5)

loop_
_atom_type_symbol
_atom_type_description
_atom_type_scat_dispersion_real
_atom_type_scat_dispersion_imag
_atom_type_scat_source
C C 0.0181 0.0091 'International Tables Vol C Tables 4.2.6.8 and 6.1.1.4'
H H 0.0000 0.0000 'International Tables Vol C Tables 4.2.6.8 and 6.1.1.4'
B B 0.0090 0.0039 'International Tables Vol C Tables 4.2.6.8 and 6.1.1.4'
N N 0.0311 0.0180 'International Tables Vol C Tables 4.2.6.8 and 6.1.1.4'
O O 0.0492 0.0322 'International Tables Vol C Tables 4.2.6.8 and 6.1.1.4'

loop_
_geom_angle_atom_site_label_1
_geom_angle_atom_site_label_2
_geom_angle_atom_site_label_3
_geom_angle
N21 C1 C20 125.69(12)
N21 C1 C2 106.93(11)
C20 C1 C2 127.31(13)
C3 C2 C1 107.97(12)
C3 C2 H2 126.0
C1 C2 H2 126.0
C2 C3 C4 108.31(12)
C2 C3 H3 125.8
C4 C3 H3 125.8
N21 C4 C5 126.32(12)
N21 C4 C3 106.57(11)
C5 C4 C3 127.10(12)
C4 C5 C6 124.40(13)
C4 C5 B1 117.32(12)
C6 C5 B1 118.28(12)
N22 C6 C5 127.11(12)
N22 C6 C7 109.88(12)
C5 C6 C7 122.68(13)
C8 C7 C6 107.20(12)
C8 C7 H7 126.4
C6 C7 H7 126.4
C7 C8 C9 106.89(12)
C7 C8 H8 126.6
C9 C8 H8 126.6
N22 C9 C10 126.00(12)
N22 C9 C8 109.74(12)
C10 C9 C8 124.26(12)
C9 C10 C11 124.82(12)
C9 C10 C100 119.77(12)
C11 C10 C100 115.40(12)
N23 C11 C10 126.31(13)
N23 C11 C12 107.04(12)
C10 C11 C12 126.57(13)
C13 C12 C11 108.37(13)
C13 C12 H12 125.8
C11 C12 H12 125.8
C12 C13 C14 107.71(13)
C12 C13 H13 126.1
C14 C13 H13 126.1
N23 C14 C15 125.50(12)
N23 C14 C13 107.25(12)
C15 C14 C13 127.24(13)
C14 C15 C16 125.32(13)
C14 C15 C150 117.61(12)
C16 C15 C150 117.06(12)
N24 C16 C15 126.20(12)
N24 C16 C17 110.36(12)
C15 C16 C17 123.44(12)
C18 C17 C16 106.57(12)
C18 C17 H17 126.7
C16 C17 H17 126.7
C17 C18 C19 106.92(12)
C17 C18 H18 126.5
C19 C18 H18 126.5
N24 C19 C20 126.72(12)
N24 C19 C18 110.41(12)
C20 C19 C18 122.80(12)
C1 C20 C19 124.57(12)
C1 C20 C200 119.18(12)
C19 C20 C200 116.19(12)
C4 N21 C1 110.18(11)
C4 N21 H21 124.9
C1 N21 H21 124.9
C6 N22 C9 106.23(11)
C11 N23 C14 109.64(11)
C11 N23 H23 125.2
C14 N23 H23 125.2
C19 N24 C16 105.71(11)
O2 B1 O1 113.15(13)
O2 B1 C5 122.75(13)
O1 B1 C5 124.06(13)
O1 C50 C52 105.50(12)
O1 C50 C53 109.19(13)
C52 C50 C53 110.02(14)
O1 C50 C51 102.03(11)
C52 C50 C51 114.05(15)
C53 C50 C51 115.20(14)
O2 C51 C54 108.07(16)
O2 C51 C55 106.34(14)
C54 C51 C55 111.76(18)
O2 C51 C50 102.37(11)
C54 C51 C50 114.50(15)
C55 C51 C50 112.90(17)
C50 C52 H52A 109.5
C50 C52 H52B 109.5
H52A C52 H52B 109.5
C50 C52 H52C 109.5
H52A C52 H52C 109.5
H52B C52 H52C 109.5
C50 C53 H53A 109.5
C50 C53 H53B 109.5
H53A C53 H53B 109.5
C50 C53 H53C 109.5
H53A C53 H53C 109.5
H53B C53 H53C 109.5
C51 C54 H54A 109.5
C51 C54 H54B 109.5
H54A C54 H54B 109.5
C51 C54 H54C 109.5
H54A C54 H54C 109.5
H54B C54 H54C 109.5
C51 C55 H55A 109.5
C51 C55 H55B 109.5
H55A C55 H55B 109.5
C51 C55 H55C 109.5
H55A C55 H55C 109.5
H55B C55 H55C 109.5
C105 C100 C101 118.56(13)
C105 C100 C10 121.17(13)
C101 C100 C10 120.22(13)
C102 C101 C100 120.81(14)
C102 C101 H101 119.6
C100 C101 H101 119.6
C103 C102 C101 119.94(14)
C103 C102 H102 120.0
C101 C102 H102 120.0
C102 C103 C104 119.86(14)
C102 C103 H103 120.1
C104 C103 H103 120.1
C103 C104 C105 120.14(14)
C103 C104 H104 119.9
C105 C104 H104 119.9
C104 C105 C100 120.69(14)
C104 C105 H105 119.7
C100 C105 H105 119.7
C151 C150 C155 118.59(14)
C151 C150 C15 120.70(13)
C155 C150 C15 120.65(13)
C150 C151 C152 120.19(17)
C150 C151 H151 119.9
C152 C151 H151 119.9
C153 C152 C151 120.83(18)
C153 C152 H152 119.6
C151 C152 H152 119.6
C154 C153 C152 119.55(15)
C154 C153 H153 120.2
C152 C153 H153 120.2
C153 C154 C155 120.11(15)
C153 C154 H154 119.9
C155 C154 H154 119.9
C150 C155 C154 120.73(15)
C150 C155 H155 119.6
C154 C155 H155 119.6
C201 C200 C205 118.42(13)
C201 C200 C20 122.32(13)
C205 C200 C20 119.13(13)
C202 C201 C200 120.45(14)
C202 C201 H201 119.8
C200 C201 H201 119.8
C203 C202 C201 120.33(15)
C203 C202 H202 119.8
C201 C202 H202 119.8
C202 C203 C204 119.86(14)
C202 C203 H203 120.1
C204 C203 H203 120.1
C203 C204 C205 120.11(15)
C203 C204 H204 119.9
C205 C204 H204 119.9
C204 C205 C200 120.80(15)
C204 C205 H205 119.6
C200 C205 H205 119.6
B1 O1 C50 107.07(12)
B1 O2 C51 107.33(12)

loop_
_geom_bond_atom_site_label_1
_geom_bond_atom_site_label_2
_geom_bond_distance
C1 N21 1.3755(18)
C1 C20 1.3958(19)
C1 C2 1.4317(19)
C2 C3 1.358(2)
C2 H2 0.9500
C3 C4 1.4382(19)
C3 H3 0.9500
C4 N21 1.3704(17)
C4 C5 1.4033(19)
C5 C6 1.413(2)
C5 B1 1.573(2)
C6 N22 1.3641(18)
C6 C7 1.4549(19)
C7 C8 1.340(2)
C7 H7 0.9500
C8 C9 1.4527(19)
C8 H8 0.9500
C9 N22 1.3781(18)
C9 C10 1.399(2)
C10 C11 1.4050(19)
C10 C100 1.5007(19)
C11 N23 1.3678(17)
C11 C12 1.428(2)
C12 C13 1.356(2)
C12 H12 0.9500
C13 C14 1.428(2)
C13 H13 0.9500
C14 N23 1.3734(18)
C14 C15 1.3967(19)
C15 C16 1.405(2)
C15 C150 1.4947(19)
C16 N24 1.3719(18)
C16 C17 1.4454(19)
C17 C18 1.348(2)
C17 H17 0.9500
C18 C19 1.4453(19)
C18 H18 0.9500
C19 N24 1.3639(18)
C19 C20 1.4151(19)
C20 C200 1.4903(19)
N21 H21 0.8800
N23 H23 0.8800
B1 O2 1.361(2)
B1 O1 1.368(2)
C50 O1 1.4690(18)
C50 C52 1.509(2)
C50 C53 1.509(2)
C50 C51 1.551(2)
C51 O2 1.4685(19)
C51 C54 1.514(3)
C51 C55 1.520(3)
C52 H52A 0.9800
C52 H52B 0.9800
C52 H52C 0.9800
C53 H53A 0.9800
C53 H53B 0.9800
C53 H53C 0.9800
C54 H54A 0.9800
C54 H54B 0.9800
C54 H54C 0.9800
C55 H55A 0.9800
C55 H55B 0.9800
C55 H55C 0.9800
C100 C105 1.393(2)
C100 C101 1.398(2)
C101 C102 1.389(2)
C101 H101 0.9500
C102 C103 1.387(2)
C102 H102 0.9500
C103 C104 1.387(2)
C103 H103 0.9500
C104 C105 1.390(2)
C104 H104 0.9500
C105 H105 0.9500
C150 C151 1.385(2)
C150 C155 1.385(2)
C151 C152 1.386(2)
C151 H151 0.9500
C152 C153 1.372(3)
C152 H152 0.9500
C153 C154 1.370(3)
C153 H153 0.9500
C154 C155 1.391(2)
C154 H154 0.9500
C155 H155 0.9500
C200 C201 1.394(2)
C200 C205 1.399(2)
C201 C202 1.389(2)
C201 H201 0.9500
C202 C203 1.382(3)
C202 H202 0.9500
C203 C204 1.382(3)
C203 H203 0.9500
C204 C205 1.383(2)
C204 H204 0.9500
C205 H205 0.9500

loop_
_geom_hbond_atom_site_label_D
_geom_hbond_atom_site_label_H
_geom_hbond_atom_site_label_A
_geom_hbond_site_symmetry_A
_geom_hbond_distance_DH
_geom_hbond_distance_HA
_geom_hbond_distance_DA
_geom_hbond_angle_DHA
N21 H21 N24 . 0.88 2.35 2.9084(16) 121.8
N21 H21 N22 . 0.88 2.38 2.9266(16) 120.9
N23 H23 N24 . 0.88 2.34 2.8978(16) 121.3
N23 H23 N22 . 0.88 2.35 2.8986(16) 120.4
C153 H153 Cg1 1_455 0.95 2.58 3.488(2) 160.1

loop_
_geom_torsion_atom_site_label_1
_geom_torsion_atom_site_label_2
_geom_torsion_atom_site_label_3
_geom_torsion_atom_site_label_4
_geom_torsion
N21 C1 C2 C3 1.93(15)
C20 C1 C2 C3 -175.19(13)
C1 C2 C3 C4 -1.34(16)
C2 C3 C4 N21 0.26(15)
C2 C3 C4 C5 -178.83(13)
N21 C4 C5 C6 -9.8(2)
C3 C4 C5 C6 169.07(13)
N21 C4 C5 B1 169.59(13)
C3 C4 C5 B1 -11.5(2)
C4 C5 C6 N22 7.2(2)
B1 C5 C6 N22 -172.24(13)
C4 C5 C6 C7 -165.55(13)
B1 C5 C6 C7 15.0(2)
N22 C6 C7 C8 -1.82(17)
C5 C6 C7 C8 172.03(13)
C6 C7 C8 C9 2.27(17)
C7 C8 C9 N22 -2.08(17)
C7 C8 C9 C10 177.52(14)
N22 C9 C10 C11 2.9(2)
C8 C9 C10 C11 -176.60(13)
N22 C9 C10 C100 -178.50(12)
C8 C9 C10 C100 2.0(2)
C9 C10 C11 N23 -6.4(2)
C100 C10 C11 N23 175.03(12)
C9 C10 C11 C12 169.88(14)
C100 C10 C11 C12 -8.7(2)
N23 C11 C12 C13 0.46(17)
C10 C11 C12 C13 -176.36(14)
C11 C12 C13 C14 -0.79(17)
C12 C13 C14 N23 0.82(16)
C12 C13 C14 C15 -178.41(14)
N23 C14 C15 C16 -2.4(2)
C13 C14 C15 C16 176.65(14)
N23 C14 C15 C150 177.87(13)
C13 C14 C15 C150 -3.0(2)
C14 C15 C16 N24 -2.8(2)
C150 C15 C16 N24 176.88(13)
C14 C15 C16 C17 177.18(14)
C150 C15 C16 C17 -3.1(2)
N24 C16 C17 C18 -1.47(17)
C15 C16 C17 C18 178.55(14)
C16 C17 C18 C19 0.71(17)
C17 C18 C19 N24 0.24(17)
C17 C18 C19 C20 177.30(13)
N21 C1 C20 C19 -0.2(2)
C2 C1 C20 C19 176.38(13)
N21 C1 C20 C200 -177.40(12)
C2 C1 C20 C200 -0.8(2)
N24 C19 C20 C1 10.7(2)
C18 C19 C20 C1 -165.86(13)
N24 C19 C20 C200 -172.05(13)
C18 C19 C20 C200 11.4(2)
C5 C4 N21 C1 -179.92(13)
C3 C4 N21 C1 0.98(15)
C20 C1 N21 C4 175.39(13)
C2 C1 N21 C4 -1.79(15)
C5 C6 N22 C9 -173.02(13)
C7 C6 N22 C9 0.49(15)
C10 C9 N22 C6 -178.67(13)
C8 C9 N22 C6 0.92(15)
C10 C11 N23 C14 176.90(13)
C12 C11 N23 C14 0.06(15)
C15 C14 N23 C11 178.71(13)
C13 C14 N23 C11 -0.54(15)
C20 C19 N24 C16 -178.05(13)
C18 C19 N24 C16 -1.13(15)
C15 C16 N24 C19 -178.43(13)
C17 C16 N24 C19 1.58(15)
C4 C5 B1 O2 -134.75(15)
C6 C5 B1 O2 44.7(2)
C4 C5 B1 O1 42.9(2)
C6 C5 B1 O1 -137.66(14)
O1 C50 C51 O2 27.64(15)
C52 C50 C51 O2 -85.58(15)
C53 C50 C51 O2 145.78(14)
O1 C50 C51 C54 144.32(16)
C52 C50 C51 C54 31.1(2)
C53 C50 C51 C54 -97.5(2)
O1 C50 C51 C55 -86.27(16)
C52 C50 C51 C55 160.50(15)
C53 C50 C51 C55 31.9(2)
C9 C10 C100 C105 -65.26(18)
C11 C10 C100 C105 113.43(15)
C9 C10 C100 C101 117.51(15)
C11 C10 C100 C101 -63.80(17)
C105 C100 C101 C102 -0.2(2)
C10 C100 C101 C102 177.08(13)
C100 C101 C102 C103 0.0(2)
C101 C102 C103 C104 0.3(2)
C102 C103 C104 C105 -0.3(2)
C103 C104 C105 C100 0.0(2)
C101 C100 C105 C104 0.3(2)
C10 C100 C105 C104 -177.03(13)
C14 C15 C150 C151 105.95(18)
C16 C15 C150 C151 -73.76(19)
C14 C15 C150 C155 -77.00(18)
C16 C15 C150 C155 103.29(16)
C155 C150 C151 C152 0.0(3)
C15 C150 C151 C152 177.07(18)
C150 C151 C152 C153 -0.5(3)
C151 C152 C153 C154 0.5(3)
C152 C153 C154 C155 0.1(3)
C151 C150 C155 C154 0.6(2)
C15 C150 C155 C154 -176.50(14)
C153 C154 C155 C150 -0.7(3)
C1 C20 C200 C201 60.41(19)
C19 C20 C200 C201 -117.00(15)
C1 C20 C200 C205 -123.79(14)
C19 C20 C200 C205 58.80(17)
C205 C200 C201 C202 -1.1(2)
C20 C200 C201 C202 174.77(13)
C200 C201 C202 C203 -0.4(2)
C201 C202 C203 C204 1.1(2)
C202 C203 C204 C205 -0.2(2)
C203 C204 C205 C200 -1.4(2)
C201 C200 C205 C204 2.0(2)
C20 C200 C205 C204 -174.01(13)
O2 B1 O1 C50 11.02(16)
C5 B1 O1 C50 -166.80(13)
C52 C50 O1 B1 95.52(14)
C53 C50 O1 B1 -146.28(13)
C51 C50 O1 B1 -23.93(15)
O1 B1 O2 C51 8.13(17)
C5 B1 O2 C51 -174.01(13)
C54 C51 O2 B1 -143.58(15)
C55 C51 O2 B1 96.28(17)
C50 C51 O2 B1 -22.37(16)
